data_2007132
loop_
_publ_author_name
' Crisp, Geoffrey T.'
' Jiang, Yin-Lin '
' Tiekink, Edward R.T. '

_publ_contact_author
;
 Dr ERT TIEKINK,
 Department of Chemistry,
 The University of Adelaide,
 AUSTRALIA 5005
;
_publ_section_title
;
 2-(<i>N</i>-Acetylamino)pent-4-ynamide
;
_journal_issue 3
_journal_name_full 'Acta Crystallographica Section C'
_journal_page_first 436
_journal_page_last 437
_journal_paper_doi 10.1107/S0108270197016429
_journal_volume 54
_journal_year 1998
_chemical_formula_moiety 'C7 H10 N2 O2'
_chemical_formula_sum 'C7 H10 N2 O2'
_chemical_formula_weight 154.17
_space_group_IT_number 14
_symmetry_cell_setting monoclinic
_symmetry_space_group_name_Hall '-P 2ybc'
_symmetry_space_group_name_H-M 'P 1 21/c 1'
_audit_creation_method 'from TEXRAY.INF file'
_cell_angle_alpha 90
_cell_angle_beta 97.780(10)
_cell_angle_gamma 90
_cell_formula_units_Z 4
_cell_length_a 7.5160(10)
_cell_length_b 12.962(2)
_cell_length_c 8.5500(10)
_cell_measurement_reflns_used 21
_cell_measurement_temperature 213
_cell_measurement_theta_max 27.2
_cell_measurement_theta_min 25.2
_cell_volume 825.29(19)
_computing_cell_refinement 'MSC/AFC Diffractometer Control  Software'
_computing_data_collection
;MSC/AFC Diffractometer Control Software (Molecular Structure Corporation,
 1988)
;
_computing_data_reduction 'TEXSAN (Molecular Structure Corporation, 1992)'
_computing_molecular_graphics 'ORTEPII (Johnson, 1976)'
_computing_publication_material TEXSAN
_computing_structure_refinement TEXSAN
_computing_structure_solution 'SIR92 (Altomare et al., 1994)'
_diffrn_ambient_temperature 213
_diffrn_measurement_device AFC6R
_diffrn_measurement_method '\w/2\q scans'
_diffrn_radiation_monochromator graphite
_diffrn_radiation_source 'Rigaku rotating anode'
_diffrn_radiation_type MoK\a
_diffrn_radiation_wavelength 0.7107
_diffrn_reflns_av_R_equivalents 0.047
_diffrn_reflns_limit_h_max 9
_diffrn_reflns_limit_h_min 0
_diffrn_reflns_limit_k_max 16
_diffrn_reflns_limit_k_min 0
_diffrn_reflns_limit_l_max 11
_diffrn_reflns_limit_l_min -11
_diffrn_reflns_number 2143
_diffrn_reflns_theta_max 27.6
_diffrn_reflns_theta_min 3.0
_diffrn_standards_decay_% 4.00
_diffrn_standards_interval_count 400
_diffrn_standards_number 3
_exptl_absorpt_coefficient_mu 0.093
_exptl_absorpt_correction_type none
_exptl_crystal_colour colourless
_exptl_crystal_density_diffrn 1.241
_exptl_crystal_density_meas ?
_exptl_crystal_description block
_exptl_crystal_F_000 328.00
_exptl_crystal_size_max 0.32
_exptl_crystal_size_mid 0.32
_exptl_crystal_size_min 0.23
_refine_diff_density_max 0.19
_refine_diff_density_min -0.19
_refine_ls_extinction_method none
_refine_ls_goodness_of_fit_obs 2.151
_refine_ls_hydrogen_treatment 'refall (located from a difference map)'
_refine_ls_matrix_type full
_refine_ls_number_parameters 140
_refine_ls_number_reflns 1405
_refine_ls_number_restraints 0
_refine_ls_R_factor_obs .0441
_refine_ls_shift/esd_max 0.0055
_refine_ls_structure_factor_coef F
_refine_ls_weighting_details 'w = 1/[\s^2^(Fo) + (0.021F)^2^]'
_refine_ls_weighting_scheme calc
_refine_ls_wR_factor_obs .0511
_reflns_number_observed 1405
_reflns_number_total 2001
_reflns_observed_criterion >2\sI
_cod_data_source_file ta1190.cif
_cod_data_source_block global
_cod_depositor_comments
;
The following automatic conversions were performed:

'_exptl_crystal_density_meas' value 'not measured' was changed to '?'
- the value is perceived as not measured.

Automatic conversion script
Id: cif_fix_values 3008 2015-01-20 13:52:24Z robertas 

The following automatic conversions were performed:

'_refine_ls_weighting_scheme' value 'w = 1/[\s^2^(Fo) + (0.021F)^2^]'
was changed to 'calc'. New tag '_refine_ls_weighting_details' was
created. The value of the new tag was set to 'w = 1/[\s^2^(Fo) +
(0.021F)^2^]'.

Automatic conversion script
Id: cif_fix_values 3143 2015-03-26 13:38:13Z robertas 
;
_cod_original_cell_volume 825.3(2)
_cod_original_sg_symbol_H-M 'P 21/c'
_cod_original_formula_sum 'C7 H10 N2 O2 '
_cod_database_code 2007132

loop_
_symmetry_equiv_pos_as_xyz
'  +x,  +y,  +z'
'  -x,1/2+y,1/2-z'
'  -x,  -y,  -z'
'  +x,1/2-y,1/2+z'

loop_
_atom_site_aniso_label
_atom_site_aniso_U_11
_atom_site_aniso_U_22
_atom_site_aniso_U_33
_atom_site_aniso_U_12
_atom_site_aniso_U_13
_atom_site_aniso_U_23
O1 .0577(9) .0314(7) .0206(6) .0055(6) .0090(6) .0030(5)
O22 .0416(8) .0448(8) .0375(7) -.0072(6) -.0036(6) .0161(6)
N1 .0422(9) .0268(8) .0242(8) .0052(7) .0094(7) .0026(6)
N21 .0369(8) .0238(7) .0239(7) -.0008(6) .0050(6) .0025(6)
C1 .0258(8) .0255(8) .0245(8) -.0022(7) .0033(6) .0006(6)
C2 .0304(9) .0272(9) .0233(8) .0006(7) .0059(7) .0009(7)
C3 .0320(10) .0350(10) .0410(10) .0057(8) .0063(8) -.0028(9)
C4 .0300(10) .0460(10) .071(2) .0057(10) .0042(10) .0050(10)
C5 .0370(10) .063(2) .148(3) -.0060(10) -.005(2) .013(2)
C22 .0303(9) .0298(9) .0283(9) .0020(7) .0057(7) .0021(7)
C23 .0370(10) .0380(10) .0440(10) -.0043(10) .0003(9) .0078(10)

loop_
_atom_site_label
_atom_site_fract_x
_atom_site_fract_y
_atom_site_fract_z
_atom_site_U_iso_or_equiv
_atom_site_thermal_displace_type
_atom_site_calc_flag
_atom_site_calc_attached_atom
O1 .5159(2) .15334(10) .03550(10) .0362(4) Uani ? ?
O22 .2949(2) .08380(10) -.47510(10) .0421(4) Uani ? ?
N1 .4552(2) .26630(10) -.1640(2) .0306(4) Uani ? ?
N21 .4382(2) .01920(10) -.2470(2) .0281(4) Uani ? ?
C1 .5146(2) .17680(10) -.1050(2) .0253(4) Uani ? ?
C2 .5759(2) .09870(10) -.2204(2) .0268(4) Uani ? ?
C3 .7547(2) .0480(2) -.1541(2) .0359(5) Uani ? ?
C4 .8995(3) .1231(2) -.1154(3) .0493(6) Uani ? ?
C5 1.0125(4) .1843(2) -.0813(4) .0840(10) Uani ? ?
C22 .3073(2) .01830(10) -.3697(2) .0293(4) Uani ? ?
C23 .1764(3) -.0691(2) -.3704(3) .0404(6) Uani ? ?
H1a .462(3) .278(2) -.265(3) .042(6) Uiso ? ?
H1b .418(3) .315(2) -.092(3) .050(6) Uiso ? ?
H2 .583(2) .1330(10) -.323(2) .024(4) Uiso ? ?
H3a .744(3) .006(2) -.051(2) .049(6) Uiso ? ?
H3b .789(3) -.002(2) -.225(3) .051(6) Uiso ? ?
H5 1.100(4) .234(2) -.058(4) .110(10) Uiso ? ?
H21 .435(3) -.028(2) -.181(2) .038(6) Uiso ? ?
H23a .209(3) -.116(2) -.288(3) .057(7) Uiso ? ?
H23b .172(3) -.107(2) -.465(3) .079(9) Uiso ? ?
H23c .077(5) -.044(2) -.364(4) .100(10) Uiso ? ?

loop_
_atom_type_symbol
_atom_type_scat_dispersion_real
_atom_type_scat_dispersion_imag
_atom_type_scat_source
C 0.003 0.002 'International Tables'
H 0.000 0.000 'International Tables'
N 0.006 0.003 'International Tables'
O 0.011 0.006 'International Tables'

loop_
_geom_angle_atom_site_label_1
_geom_angle_atom_site_label_2
_geom_angle_atom_site_label_3
_geom_angle
_geom_angle_publ_flag
C1 N1 H1a 117.0(10) no
C1 N1 H1b 117.0(10) no
H1a N1 H1b 125.0(10) no
C2 N21 C22 124.10(10) yes
C2 N21 H21 119.0(10) no
C22 N21 H21 116.0(10) no
O1 C1 N1 123.1(2) yes
O1 C1 C2 120.00(10) yes
N1 C1 C2 116.90(10) yes
N21 C2 C1 107.50(10) yes
N21 C2 C3 108.90(10) yes
N21 C2 H2 107.5(9) no
C1 C2 C3 111.80(10) yes
C1 C2 H2 109.5(10) no
C3 C2 H2 111.5(10) no
C2 C3 C4 112.8(2) yes
C2 C3 H3a 111.0(10) no
C2 C3 H3b 110.0(10) no
C4 C3 H3a 107.0(10) no
C4 C3 H3b 110.0(10) no
H3a C3 H3b 103.0(10) no
C3 C4 C5 178.1(3) yes
C4 C5 H5 177.0(10) no
O22 C22 N21 122.8(2) yes
O22 C22 C23 122.2(2) yes
N21 C22 C23 115.0(2) yes
C22 C23 H23a 112.0(10) no
C22 C23 H23b 110.0(10) no
C22 C23 H23c 107(2) no
H23a C23 H23b 106.0(10) no
H23a C23 H23c 110(2) no
H23b C23 H23c 109(2) no

loop_
_geom_bond_atom_site_label_1
_geom_bond_atom_site_label_2
_geom_bond_site_symmetry_1
_geom_bond_site_symmetry_2
_geom_bond_distance
_geom_bond_publ_flag
O1 C1 ? ? 1.238(2) yes
O22 C22 ? ? 1.233(2) yes
N1 C1 ? ? 1.319(2) yes
N1 H1a ? ? .88(2) no
N1 H1b ? ? .95(2) no
N21 C2 ? ? 1.456(2) yes
N21 C22 ? ? 1.338(2) yes
N21 H21 ? ? .83(2) no
C1 C2 ? ? 1.528(2) yes
C2 C3 ? ? 1.534(2) yes
C2 H2 ? ? .99(2) no
C3 C4 ? ? 1.464(3) yes
C3 H3a ? ? 1.05(2) no
C3 H3b ? ? .94(2) no
C4 C5 ? ? 1.169(3) yes
C5 H5 ? ? .92(3) no
C22 C23 ? ? 1.500(3) yes
C23 H23a ? ? .94(2) no
C23 H23b ? ? .94(3) no
C23 H23c ? ? .82(3) no
